data_2013660
loop_
_publ_author_name
'Reck, G\"unter'
'Orgzall, Ingo'
'Schulz, Burkhard'
'Dietzel, Birgit'

_publ_section_title
;
 Two polymorphic forms of
 2,5-bis(4-methoxycarbonylphenyl)-1,3,4-oxadiazole
;
_journal_issue 11
_journal_name_full 'Acta Crystallographica Section C'
_journal_page_first o634
_journal_page_last o635
_journal_paper_doi 10.1107/S0108270103021413
_journal_volume 59
_journal_year 2003
_chemical_formula_iupac 'C18 H14 N2 O5'
_chemical_formula_moiety 'C18 H14 N2 O5'
_chemical_formula_sum 'C18 H14 N2 O5'
_chemical_formula_weight 338.31
_chemical_name_common 2,5-bis(4-methoxycarbonylphenyl)-1,3,4-oxadiazole
_chemical_name_systematic
;
dimethyl 4,4'-(1,3,4-oxadiazole-2,5-diyl)diphenylenedicarboxylate
;
_space_group_IT_number 60
_symmetry_cell_setting orthorhombic
_symmetry_space_group_name_Hall '-P 2n 2ab'
_symmetry_space_group_name_H-M 'P b c n'
_atom_sites_solution_hydrogens geom
_atom_sites_solution_primary direct
_atom_sites_solution_secondary difmap
_audit_creation_method SHELXL-97
_cell_angle_alpha 90.00
_cell_angle_beta 90.00
_cell_angle_gamma 90.00
_cell_formula_units_Z 4
_cell_length_a 4.7350(10)
_cell_length_b 12.516(2)
_cell_length_c 26.480(3)
_cell_measurement_reflns_used 25
_cell_measurement_temperature 293(2)
_cell_measurement_theta_max 20
_cell_measurement_theta_min 12
_cell_volume 1569.3(5)
_computing_cell_refinement CAD-4
_computing_data_collection 'CAD-4 Software (Enraf--Nonius, 1977)'
_computing_data_reduction 'MoLEN (Fair, 1990)'
_computing_molecular_graphics 'SHELXTL-NT (Sheldrick, 1999)'
_computing_publication_material SHELXL97
_computing_structure_refinement 'SHELXL97 (Sheldrick, 1997)'
_computing_structure_solution 'SHELXS97 (Sheldrick, 1990)'
_diffrn_ambient_temperature 293(2)
_diffrn_measured_fraction_theta_full 0.999
_diffrn_measured_fraction_theta_max 0.999
_diffrn_measurement_device_type 'Enraf--Nonius CAD-4 diffractometer'
_diffrn_measurement_method '2\q-\w scans'
_diffrn_radiation_monochromator graphite
_diffrn_radiation_source 'fine-focus sealed tube'
_diffrn_radiation_type MoK\a
_diffrn_radiation_wavelength 0.71069
_diffrn_reflns_av_R_equivalents 0.0000
_diffrn_reflns_av_sigmaI/netI 0.0148
_diffrn_reflns_limit_h_max 5
_diffrn_reflns_limit_h_min 0
_diffrn_reflns_limit_k_max 14
_diffrn_reflns_limit_k_min 0
_diffrn_reflns_limit_l_max 31
_diffrn_reflns_limit_l_min 0
_diffrn_reflns_number 1394
_diffrn_reflns_theta_full 25.04
_diffrn_reflns_theta_max 25.04
_diffrn_reflns_theta_min 3.08
_diffrn_standards_decay_% 0.5
_diffrn_standards_interval_time 120
_diffrn_standards_number 3
_exptl_absorpt_coefficient_mu 0.106
_exptl_absorpt_correction_type none
_exptl_crystal_colour colourless
_exptl_crystal_density_diffrn 1.432
_exptl_crystal_density_method 'not measured'
_exptl_crystal_description needle
_exptl_crystal_F_000 704
_exptl_crystal_size_max 0.42
_exptl_crystal_size_mid 0.13
_exptl_crystal_size_min 0.11
_refine_diff_density_max 0.404
_refine_diff_density_min -0.391
_refine_ls_extinction_coef 0.0065(6)
_refine_ls_extinction_expression Fc^*^=kFc[1+0.001xFc^2^\l^3^/sin(2\q)]^-1/4^
_refine_ls_extinction_method SHELXL97
_refine_ls_goodness_of_fit_ref 1.103
_refine_ls_hydrogen_treatment constr
_refine_ls_matrix_type full
_refine_ls_number_parameters 115
_refine_ls_number_reflns 1394
_refine_ls_number_restraints 30
_refine_ls_restrained_S_all 1.152
_refine_ls_R_factor_all 0.0562
_refine_ls_R_factor_gt 0.0498
_refine_ls_shift/su_max 0.024
_refine_ls_shift/su_mean 0.002
_refine_ls_structure_factor_coef Fsqd
_refine_ls_weighting_details 'calc w=1/[\s^2^(Fo^2^)+(0.1156P)^2^] where P=(Fo^2^+2Fc^2^)/3'
_refine_ls_weighting_scheme calc
_refine_ls_wR_factor_gt 0.1615
_refine_ls_wR_factor_ref 0.1642
_reflns_number_gt 1052
_reflns_number_total 1394
_reflns_threshold_expression I>2\s(I)
_cod_data_source_file na1617.cif
_cod_data_source_block I
_cod_database_code 2013660
_cod_database_fobs_code 2013660

loop_
_symmetry_equiv_pos_as_xyz
'x, y, z'
'-x+1/2, -y+1/2, z+1/2'
'-x, y, -z+1/2'
'x+1/2, -y+1/2, -z'
'-x, -y, -z'
'x-1/2, y-1/2, -z-1/2'
'x, -y, z-1/2'
'-x-1/2, y-1/2, z'

loop_
_atom_site_label
_atom_site_fract_x
_atom_site_fract_y
_atom_site_fract_z
_atom_site_U_iso_or_equiv
_atom_site_adp_type
_atom_site_calc_flag
_atom_site_refinement_flags
_atom_site_occupancy
_atom_site_disorder_assembly
_atom_site_disorder_group
_atom_site_type_symbol
O1 1.0000 0.36375(14) 0.2500 0.0362(5) Uani d SU 1 . . O
O12 -0.1000(4) 0.33040(14) 0.44691(6) 0.0588(5) Uani d U 1 . . O
O13 0.0266(4) 0.16457(12) 0.42257(5) 0.0512(5) Uani d U 1 . . O
N3 0.8955(4) 0.53195(13) 0.26846(7) 0.0453(5) Uani d U 1 . . N
C2 0.8406(4) 0.43110(15) 0.27771(7) 0.0372(5) Uani d U 1 . . C
C6 0.6358(4) 0.38895(14) 0.31382(6) 0.0324(5) Uani d U 1 . . C
C7 0.4895(4) 0.45633(16) 0.34545(8) 0.0417(5) Uani d U 1 . . C
H1 0.5228 0.5295 0.3439 0.050 Uiso calc R 1 . . H
C8 0.2954(5) 0.41755(17) 0.37919(8) 0.0413(5) Uani d U 1 . . C
H2 0.1946 0.4646 0.3995 0.050 Uiso calc R 1 . . H
C9 0.2484(4) 0.30767(14) 0.38315(7) 0.0381(5) Uani d U 1 . . C
C10 0.3999(5) 0.23987(13) 0.35125(7) 0.0391(5) Uani d U 1 . . C
H3 0.3702 0.1665 0.3534 0.047 Uiso calc R 1 . . H
C11 0.5907(4) 0.27827(15) 0.31699(6) 0.0375(5) Uani d U 1 . . C
H4 0.6893 0.2317 0.2961 0.045 Uiso calc R 1 . . H
C12 0.0387(4) 0.27178(16) 0.42063(7) 0.0396(5) Uani d U 1 . . C
C13 -0.1667(7) 0.1217(2) 0.45906(10) 0.0653(8) Uani d U 1 . . C
H5 -0.3006 0.0762 0.4424 0.078 Uiso calc R 1 . . H
H6 -0.2647 0.1792 0.4755 0.078 Uiso calc R 1 . . H
H7 -0.0640 0.0811 0.4837 0.078 Uiso calc R 1 . . H

loop_
_atom_site_aniso_label
_atom_site_aniso_U_11
_atom_site_aniso_U_22
_atom_site_aniso_U_33
_atom_site_aniso_U_12
_atom_site_aniso_U_13
_atom_site_aniso_U_23
O1 0.0496(12) 0.0218(9) 0.0371(10) 0.000 0.0055(8) 0.000
O12 0.0689(11) 0.0528(9) 0.0546(10) 0.0066(8) 0.0044(8) -0.0098(8)
O13 0.0694(11) 0.0398(9) 0.0443(9) -0.0056(7) 0.0114(7) -0.0015(7)
N3 0.0536(11) 0.0274(8) 0.0549(11) 0.0016(7) 0.0055(9) -0.0005(7)
C2 0.0451(9) 0.0306(9) 0.0358(9) 0.0019(7) -0.0059(8) -0.0022(7)
C6 0.0375(9) 0.0302(9) 0.0296(9) 0.0005(7) -0.0013(7) -0.0064(6)
C7 0.0546(13) 0.0273(9) 0.0433(10) -0.0002(8) -0.0022(8) -0.0052(8)
C8 0.0489(11) 0.0360(10) 0.0391(10) 0.0087(9) -0.0007(7) -0.0100(8)
C9 0.0487(11) 0.0214(9) 0.0444(11) -0.0044(7) -0.0062(8) -0.0027(7)
C10 0.0551(13) 0.0207(8) 0.0415(10) -0.0006(8) -0.0030(8) -0.0067(7)
C11 0.0498(12) 0.0280(9) 0.0347(10) -0.0009(8) 0.0005(7) -0.0018(7)
C12 0.0432(10) 0.0389(10) 0.0366(10) -0.0057(8) -0.0054(7) -0.0050(8)
C13 0.0781(17) 0.0577(15) 0.0601(16) -0.0132(13) 0.0098(14) 0.0054(12)

loop_
_atom_type_symbol
_atom_type_description
_atom_type_scat_dispersion_real
_atom_type_scat_dispersion_imag
_atom_type_scat_source
O O 0.0106 0.0060 'International Tables Vol C Tables 4.2.6.8 and 6.1.1.4'
N N 0.0061 0.0033 'International Tables Vol C Tables 4.2.6.8 and 6.1.1.4'
C C 0.0033 0.0016 'International Tables Vol C Tables 4.2.6.8 and 6.1.1.4'
H H 0.0000 0.0000 'International Tables Vol C Tables 4.2.6.8 and 6.1.1.4'

loop_
_geom_angle_atom_site_label_1
_geom_angle_atom_site_label_2
_geom_angle_atom_site_label_3
_geom_angle_site_symmetry_1
_geom_angle_site_symmetry_3
_geom_angle
C2 O1 C2 3_755 . 102.6(2)
C12 O13 C13 . . 115.21(18)
C2 N3 N3 . 3_755 105.79(12)
N3 C2 O1 . . 112.89(18)
N3 C2 C6 . . 126.98(18)
O1 C2 C6 . . 120.13(17)
C7 C6 C11 . . 119.45(18)
C7 C6 C2 . . 120.77(17)
C11 C6 C2 . . 119.78(17)
C8 C7 C6 . . 121.16(18)
C8 C7 H1 . . 119.4
C6 C7 H1 . . 119.4
C7 C8 C9 . . 120.30(19)
C7 C8 H2 . . 119.8
C9 C8 H2 . . 119.8
C10 C9 C8 . . 118.11(19)
C10 C9 C12 . . 124.64(18)
C8 C9 C12 . . 117.25(18)
C11 C10 C9 . . 121.82(17)
C11 C10 H3 . . 119.1
C9 C10 H3 . . 119.1
C10 C11 C6 . . 119.13(18)
C10 C11 H4 . . 120.4
C6 C11 H4 . . 120.4
O12 C12 O13 . . 124.2(2)
O12 C12 C9 . . 124.76(19)
O13 C12 C9 . . 111.01(17)
O13 C13 H5 . . 109.5
O13 C13 H6 . . 109.5
H5 C13 H6 . . 109.5
O13 C13 H7 . . 109.5
H5 C13 H7 . . 109.5
H6 C13 H7 . . 109.5

loop_
_geom_bond_atom_site_label_1
_geom_bond_atom_site_label_2
_geom_bond_site_symmetry_2
_geom_bond_distance
_geom_bond_publ_flag
O1 C2 3_755 1.349(2) ?
O1 C2 . 1.349(2) ?
O12 C12 . 1.206(3) ?
O13 C12 . 1.344(2) ?
O13 C13 . 1.435(3) ?
N3 C2 . 1.312(3) ?
N3 N3 3_755 1.391(4) ?
C2 C6 . 1.460(3) ?
C6 C7 . 1.376(3) ?
C6 C11 . 1.404(2) ?
C7 C8 . 1.370(3) ?
C7 H1 . 0.9300 ?
C8 C9 . 1.397(3) ?
C8 H2 . 0.9300 ?
C9 C10 . 1.396(3) ?
C9 C12 . 1.474(3) ?
C10 C11 . 1.368(3) ?
C10 H3 . 0.9300 ?
C11 H4 . 0.9300 ?
C13 H5 . 0.9600 ?
C13 H6 . 0.9600 ?
C13 H7 . 0.9600 ?
